data_2100844
loop_
_publ_author_name
'Radaev, S. F.'
'Simonov, V. I.'
'Kargin, Yu. F.'

_publ_section_title
;
 Structural features of \g-phase Bi~2~O~3~ and its place in the
 sillenite family
;
_journal_issue 5
_journal_name_full 'Acta Crystallographica Section B'
_journal_page_first 604
_journal_page_last 609
_journal_paper_doi 10.1107/S0108768192003847
_journal_volume 48
_journal_year 1992
_amcsd_formula_title Bi2O3
_chemical_formula_sum 'Bi2 O3'
_chemical_formula_weight 2982.1
_symmetry_cell_setting cubic
_symmetry_space_group_name_Hall 'I 2 2 3'
_symmetry_space_group_name_H-M 'I 2 3'
_cell_angle_alpha 90.00
_cell_angle_beta 90.00
_cell_angle_gamma 90.00
_cell_formula_units_Z 2
_cell_length_a 10.2501(5)
_cell_length_b 10.2501(5)
_cell_length_c 10.2501(5)
_cell_volume 1076.9(2)
_diffrn_radiation_probe neutron
_diffrn_radiation_type neutron
_diffrn_radiation_wavelength 2.3145
_exptl_crystal_density_diffrn 9.196
_cod_data_source_file du0321.cif
_cod_database_code 2100844
_database_code_amcsd 0009859

loop_
_atom_site_label
_atom_site_fract_x
_atom_site_fract_y
_atom_site_fract_z
Bi .1760(5) .3203(5) .0096(5)
Bi(M) .0 .0 .0
O(1) .1365(8) .2476(8) .5038(8)
O(2) .1874(8) .1874(8) .1874(8)
O(3) .8885(8) .8885(8) .8885(8)

loop_
_cod_related_entry_id
_cod_related_entry_database
_cod_related_entry_code
1 ChemSpider 141426
2 AMCSD 0009859
